data_4328878
loop_
_publ_author_name
'Lei He'
'Dongxin Ma'
'Lian Duan'
'Yongge Wei'
'Juan Qiao'
'Deqiang Zhang'
'Guifang Dong'
'Liduo Wang'
'Yong Qiu'

_publ_section_title
;
 Control of Intramolecular \p-\p Stacking Interaction in Cationic Iridium
 Complexes via Fluorination of Pendant Phenyl Rings
;
_journal_name_full 'Inorganic Chemistry'
_journal_page_first 4502
_journal_page_last 4510
_journal_paper_doi 10.1021/ic2021325
_journal_volume 51
_journal_year 2012
_chemical_formula_sum 'C36 H25 F8 Ir N5 P'
_chemical_formula_weight 902.78
_chemical_name_systematic
; 
 ? 
;
_space_group_IT_number 14
_symmetry_cell_setting monoclinic
_symmetry_space_group_name_Hall '-P 2ybc'
_symmetry_space_group_name_H-M 'P 1 21/c 1'
_atom_sites_solution_hydrogens geom
_atom_sites_solution_primary direct
_atom_sites_solution_secondary difmap
_audit_creation_method SHELXL-97
_cell_angle_alpha 90.00
_cell_angle_beta 95.83(3)
_cell_angle_gamma 90.00
_cell_formula_units_Z 4
_cell_length_a 12.684(3)
_cell_length_b 12.475(3)
_cell_length_c 20.690(4)
_cell_measurement_temperature 153.2(2)
_cell_volume 3256.9(13)
_computing_structure_refinement 'SHELXL-97 (Sheldrick, 1997)'
_computing_structure_solution 'SHELXS-97 (Sheldrick, 1990)'
_diffrn_ambient_temperature 153.2(2)
_diffrn_measured_fraction_theta_full 0.994
_diffrn_measured_fraction_theta_max 0.994
_diffrn_radiation_monochromator graphite
_diffrn_radiation_source 'fine-focus sealed tube'
_diffrn_radiation_type MoK\a
_diffrn_radiation_wavelength 0.71073
_diffrn_reflns_av_R_equivalents 0.0412
_diffrn_reflns_av_sigmaI/netI 0.0413
_diffrn_reflns_limit_h_max 15
_diffrn_reflns_limit_h_min -15
_diffrn_reflns_limit_k_max 15
_diffrn_reflns_limit_k_min -15
_diffrn_reflns_limit_l_max 26
_diffrn_reflns_limit_l_min -26
_diffrn_reflns_number 24112
_diffrn_reflns_theta_full 27.00
_diffrn_reflns_theta_max 27.00
_diffrn_reflns_theta_min 2.43
_exptl_absorpt_coefficient_mu 4.231
_exptl_absorpt_correction_T_max 0.2359
_exptl_absorpt_correction_T_min 0.2039
_exptl_absorpt_correction_type multi-scan
_exptl_crystal_colour Yellow
_exptl_crystal_density_diffrn 1.841
_exptl_crystal_description Block
_exptl_crystal_F_000 1760
_exptl_crystal_size_max 0.55
_exptl_crystal_size_mid 0.51
_exptl_crystal_size_min 0.48
_refine_diff_density_max 0.843
_refine_diff_density_min -1.068
_refine_diff_density_rms 0.111
_refine_ls_extinction_method none
_refine_ls_goodness_of_fit_ref 1.068
_refine_ls_hydrogen_treatment constr
_refine_ls_matrix_type full
_refine_ls_number_parameters 460
_refine_ls_number_reflns 7064
_refine_ls_number_restraints 0
_refine_ls_restrained_S_all 1.068
_refine_ls_R_factor_all 0.0348
_refine_ls_R_factor_gt 0.0297
_refine_ls_shift/su_max 0.001
_refine_ls_shift/su_mean 0.000
_refine_ls_structure_factor_coef Fsqd
_refine_ls_weighting_details 'calc w=1/[\s^2^(Fo^2^)+(0.0255P)^2^+1.1262P] where P=(Fo^2^+2Fc^2^)/3'
_refine_ls_weighting_scheme calc
_refine_ls_wR_factor_gt 0.0597
_refine_ls_wR_factor_ref 0.0620
_reflns_number_gt 6429
_reflns_number_total 7064
_reflns_threshold_expression >2sigma(I)
_cod_data_source_file ic2021325_si_002.cif
_cod_data_source_block test
_cod_original_cell_volume 3257.0(11)
_cod_database_code 4328878

loop_
_symmetry_equiv_pos_as_xyz
'x, y, z'
'-x, y+1/2, -z+1/2'
'-x, -y, -z'
'x, -y-1/2, z-1/2'

loop_
_atom_site_label
_atom_site_type_symbol
_atom_site_fract_x
_atom_site_fract_y
_atom_site_fract_z
_atom_site_U_iso_or_equiv
_atom_site_adp_type
_atom_site_occupancy
_atom_site_symmetry_multiplicity
_atom_site_calc_flag
_atom_site_refinement_flags
Ir Ir -0.372579(10) 0.300749(10) -0.103342(6) 0.01198(5) Uani 1 1 d .
P P -0.11954(8) -0.17433(8) -0.12790(5) 0.0248(2) Uani 1 1 d .
F1 F 0.1609(2) 0.2372(3) -0.11372(15) 0.0630(9) Uani 1 1 d .
F2 F -0.09882(18) 0.1193(2) -0.27451(10) 0.0349(6) Uani 1 1 d .
F3 F -0.1140(2) -0.1493(3) -0.20277(12) 0.0566(8) Uani 1 1 d .
F4 F -0.1280(2) -0.1983(2) -0.05303(12) 0.0521(8) Uani 1 1 d .
F5 F -0.21551(18) -0.0908(2) -0.12793(14) 0.0490(7) Uani 1 1 d .
F6 F -0.03735(17) -0.07990(19) -0.10891(12) 0.0390(6) Uani 1 1 d .
F7 F -0.0247(2) -0.2563(2) -0.12795(17) 0.0621(9) Uani 1 1 d .
F8 F -0.2033(2) -0.2679(2) -0.14572(14) 0.0573(8) Uani 1 1 d .
N1 N -0.2706(2) 0.4048(2) -0.05319(13) 0.0156(6) Uani 1 1 d .
N2 N -0.4767(2) 0.2082(2) -0.16057(13) 0.0146(6) Uani 1 1 d .
N3 N -0.4624(2) 0.2481(2) -0.02512(14) 0.0167(6) Uani 1 1 d .
N4 N -0.2776(2) 0.1715(2) -0.05585(13) 0.0139(6) Uani 1 1 d .
N5 N -0.1771(2) 0.1339(2) -0.05431(14) 0.0206(7) Uani 1 1 d .
C1 C -0.2851(3) 0.3450(3) -0.17457(16) 0.0152(7) Uani 1 1 d .
C2 C -0.2983(3) 0.3138(3) -0.23997(18) 0.0215(8) Uani 1 1 d .
H2 H -0.3551 0.2702 -0.2548 0.026 Uiso 1 1 calc R
C3 C -0.2274(3) 0.3471(3) -0.28294(18) 0.0275(9) Uani 1 1 d .
H3 H -0.2374 0.3255 -0.3261 0.033 Uiso 1 1 calc R
C4 C -0.1415(3) 0.4127(3) -0.2620(2) 0.0303(9) Uani 1 1 d .
H4 H -0.0931 0.4328 -0.2907 0.036 Uiso 1 1 calc R
C5 C -0.1291(3) 0.4473(3) -0.19825(19) 0.0270(9) Uani 1 1 d .
H5 H -0.0728 0.4921 -0.1840 0.032 Uiso 1 1 calc R
C6 C -0.2009(3) 0.4150(3) -0.15515(17) 0.0173(7) Uani 1 1 d .
C7 C -0.1952(3) 0.4499(3) -0.08752(17) 0.0177(7) Uani 1 1 d .
C8 C -0.1255(3) 0.5252(3) -0.05768(19) 0.0248(8) Uani 1 1 d .
H8 H -0.0750 0.5571 -0.0811 0.030 Uiso 1 1 calc R
C9 C -0.1307(3) 0.5526(3) 0.0063(2) 0.0313(10) Uani 1 1 d .
H9 H -0.0838 0.6026 0.0263 0.038 Uiso 1 1 calc R
C10 C -0.2061(3) 0.5053(3) 0.04066(19) 0.0291(9) Uani 1 1 d .
H10 H -0.2106 0.5230 0.0840 0.035 Uiso 1 1 calc R
C11 C -0.2745(3) 0.4316(3) 0.00969(18) 0.0235(8) Uani 1 1 d .
H11 H -0.3250 0.3992 0.0328 0.028 Uiso 1 1 calc R
C12 C -0.4774(3) 0.4133(3) -0.13510(16) 0.0161(7) Uani 1 1 d .
C13 C -0.4748(3) 0.5225(3) -0.12077(17) 0.0186(7) Uani 1 1 d .
H13 H -0.4161 0.5511 -0.0962 0.022 Uiso 1 1 calc R
C14 C -0.5586(3) 0.5892(3) -0.14268(18) 0.0239(8) Uani 1 1 d .
H14 H -0.5551 0.6618 -0.1326 0.029 Uiso 1 1 calc R
C15 C -0.6475(3) 0.5490(3) -0.17936(19) 0.0270(9) Uani 1 1 d .
H15 H -0.7036 0.5942 -0.1932 0.032 Uiso 1 1 calc R
C16 C -0.6522(3) 0.4415(3) -0.19524(18) 0.0243(8) Uani 1 1 d .
H16 H -0.7112 0.4141 -0.2202 0.029 Uiso 1 1 calc R
C17 C -0.5679(3) 0.3738(3) -0.17366(16) 0.0169(7) Uani 1 1 d .
C18 C -0.5658(3) 0.2594(3) -0.18789(17) 0.0184(7) Uani 1 1 d .
C19 C -0.6432(3) 0.2024(3) -0.22629(18) 0.0268(9) Uani 1 1 d .
H19 H -0.7032 0.2374 -0.2454 0.032 Uiso 1 1 calc R
C20 C -0.6305(3) 0.0935(3) -0.23591(18) 0.0288(9) Uani 1 1 d .
H20 H -0.6822 0.0547 -0.2610 0.035 Uiso 1 1 calc R
C21 C -0.5403(3) 0.0431(3) -0.20779(18) 0.0256(9) Uani 1 1 d .
H21 H -0.5303 -0.0299 -0.2140 0.031 Uiso 1 1 calc R
C22 C -0.4658(3) 0.1021(3) -0.17069(16) 0.0185(7) Uani 1 1 d .
H22 H -0.4054 0.0677 -0.1517 0.022 Uiso 1 1 calc R
C23 C -0.5604(3) 0.2823(3) -0.01533(18) 0.0224(8) Uani 1 1 d .
H23 H -0.5895 0.3393 -0.0400 0.027 Uiso 1 1 calc R
C24 C -0.6187(3) 0.2364(3) 0.0296(2) 0.0287(9) Uani 1 1 d .
H24 H -0.6867 0.2609 0.0344 0.034 Uiso 1 1 calc R
C25 C -0.5753(3) 0.1532(4) 0.0677(2) 0.0353(10) Uani 1 1 d .
H25 H -0.6129 0.1222 0.0992 0.042 Uiso 1 1 calc R
C26 C -0.4751(3) 0.1168(3) 0.05805(19) 0.0303(9) Uani 1 1 d .
H26 H -0.4448 0.0603 0.0827 0.036 Uiso 1 1 calc R
C27 C -0.4204(3) 0.1650(3) 0.01157(17) 0.0188(7) Uani 1 1 d .
C28 C -0.3151(3) 0.1315(3) -0.00230(17) 0.0195(8) Uani 1 1 d .
C29 C -0.2389(3) 0.0676(3) 0.03242(19) 0.0334(10) Uani 1 1 d .
H29 H -0.2455 0.0305 0.0708 0.040 Uiso 1 1 calc R
C30 C -0.1537(3) 0.0712(4) -0.00148(19) 0.0355(11) Uani 1 1 d .
H30 H -0.0896 0.0364 0.0096 0.043 Uiso 1 1 calc R
C31 C -0.1084(3) 0.1546(3) -0.10334(18) 0.0205(8) Uani 1 1 d .
C32 C -0.1422(3) 0.1314(3) -0.16780(17) 0.0206(8) Uani 1 1 d .
H32 H -0.2106 0.1076 -0.1805 0.025 Uiso 1 1 calc R
C33 C -0.0692(3) 0.1456(3) -0.21191(18) 0.0249(8) Uani 1 1 d .
C34 C 0.0325(3) 0.1805(3) -0.1962(2) 0.0300(9) Uani 1 1 d .
H34 H 0.0798 0.1891 -0.2273 0.036 Uiso 1 1 calc R
C35 C 0.0602(3) 0.2019(3) -0.1317(2) 0.0338(10) Uani 1 1 d .
C36 C -0.0080(3) 0.1903(3) -0.0842(2) 0.0274(9) Uani 1 1 d .
H36 H 0.0134 0.2061 -0.0409 0.033 Uiso 1 1 calc R

loop_
_atom_site_aniso_label
_atom_site_aniso_U_11
_atom_site_aniso_U_22
_atom_site_aniso_U_33
_atom_site_aniso_U_23
_atom_site_aniso_U_13
_atom_site_aniso_U_12
Ir 0.01173(8) 0.01042(7) 0.01363(7) 0.00017(5) 0.00052(5) -0.00047(5)
P 0.0241(5) 0.0275(5) 0.0222(5) 0.0022(4) -0.0010(4) -0.0046(4)
F1 0.0285(15) 0.094(2) 0.067(2) -0.0185(18) 0.0063(14) -0.0277(16)
F2 0.0348(13) 0.0495(16) 0.0216(12) -0.0008(11) 0.0080(10) 0.0015(12)
F3 0.071(2) 0.076(2) 0.0243(14) 0.0043(14) 0.0123(14) -0.0061(17)
F4 0.0526(17) 0.080(2) 0.0225(13) 0.0155(13) -0.0020(12) -0.0179(15)
F5 0.0237(13) 0.0510(17) 0.074(2) 0.0169(15) 0.0110(13) 0.0060(12)
F6 0.0283(13) 0.0312(14) 0.0556(16) 0.0016(12) -0.0046(12) -0.0083(11)
F7 0.0498(18) 0.0348(16) 0.103(3) 0.0069(17) 0.0141(18) 0.0159(14)
F8 0.066(2) 0.0480(17) 0.0522(18) 0.0047(14) -0.0216(15) -0.0307(15)
N1 0.0122(14) 0.0143(14) 0.0199(15) 0.0001(11) -0.0003(12) 0.0019(12)
N2 0.0131(14) 0.0166(15) 0.0142(14) -0.0010(11) 0.0014(11) -0.0020(12)
N3 0.0180(15) 0.0151(15) 0.0174(15) -0.0005(11) 0.0038(12) -0.0032(12)
N4 0.0135(14) 0.0112(14) 0.0164(14) -0.0016(11) -0.0011(12) 0.0033(11)
N5 0.0226(16) 0.0222(16) 0.0171(15) 0.0012(12) 0.0021(13) 0.0123(13)
C1 0.0171(17) 0.0086(16) 0.0207(17) 0.0053(13) 0.0051(14) 0.0031(13)
C2 0.024(2) 0.0170(18) 0.0244(19) 0.0030(14) 0.0053(16) 0.0043(15)
C3 0.041(2) 0.023(2) 0.0202(19) 0.0057(15) 0.0129(18) 0.0119(18)
C4 0.031(2) 0.027(2) 0.036(2) 0.0114(18) 0.0186(19) 0.0082(18)
C5 0.021(2) 0.026(2) 0.035(2) 0.0102(17) 0.0084(17) 0.0009(17)
C6 0.0135(17) 0.0159(17) 0.0224(18) 0.0063(14) 0.0016(14) 0.0031(14)
C7 0.0112(17) 0.0135(17) 0.0279(19) 0.0038(14) -0.0014(15) 0.0008(14)
C8 0.0196(19) 0.022(2) 0.032(2) 0.0038(16) -0.0010(17) -0.0047(16)
C9 0.025(2) 0.023(2) 0.045(3) -0.0060(18) -0.0065(19) -0.0076(17)
C10 0.027(2) 0.030(2) 0.029(2) -0.0074(17) -0.0015(17) -0.0033(18)
C11 0.025(2) 0.023(2) 0.0219(19) -0.0042(15) 0.0010(16) -0.0038(16)
C12 0.0162(17) 0.0163(17) 0.0160(16) 0.0021(13) 0.0030(14) 0.0009(14)
C13 0.0189(18) 0.0156(18) 0.0213(18) -0.0007(14) 0.0014(15) 0.0013(14)
C14 0.030(2) 0.0163(18) 0.0259(19) -0.0024(15) 0.0051(17) 0.0050(16)
C15 0.022(2) 0.027(2) 0.032(2) 0.0099(17) 0.0042(17) 0.0100(17)
C16 0.0157(18) 0.031(2) 0.026(2) 0.0024(16) -0.0012(16) 0.0006(16)
C17 0.0140(17) 0.0190(18) 0.0184(17) 0.0014(13) 0.0046(14) 0.0010(14)
C18 0.0189(18) 0.0184(18) 0.0180(17) 0.0019(14) 0.0028(15) -0.0026(15)
C19 0.022(2) 0.036(2) 0.0215(19) -0.0012(16) -0.0040(16) -0.0032(17)
C20 0.029(2) 0.033(2) 0.023(2) -0.0057(17) -0.0017(17) -0.0171(18)
C21 0.034(2) 0.023(2) 0.0216(19) -0.0057(15) 0.0104(17) -0.0126(17)
C22 0.0239(19) 0.0153(17) 0.0167(17) -0.0001(13) 0.0049(14) -0.0035(15)
C23 0.0130(18) 0.028(2) 0.026(2) 0.0021(15) 0.0028(15) 0.0018(15)
C24 0.018(2) 0.034(2) 0.036(2) 0.0009(18) 0.0103(18) -0.0015(17)
C25 0.036(2) 0.034(2) 0.039(3) 0.0102(19) 0.017(2) -0.008(2)
C26 0.036(2) 0.026(2) 0.031(2) 0.0107(17) 0.0126(19) -0.0001(18)
C27 0.0229(19) 0.0136(17) 0.0201(18) -0.0017(13) 0.0034(15) -0.0018(15)
C28 0.027(2) 0.0143(17) 0.0174(17) 0.0019(13) 0.0047(15) 0.0038(15)
C29 0.043(3) 0.038(2) 0.020(2) 0.0111(17) 0.0072(19) 0.019(2)
C30 0.036(2) 0.047(3) 0.023(2) 0.0114(18) 0.0025(18) 0.025(2)
C31 0.0201(19) 0.0156(17) 0.0259(19) 0.0007(14) 0.0030(16) 0.0072(15)
C32 0.0173(18) 0.0215(19) 0.0230(19) 0.0033(14) 0.0023(15) 0.0034(15)
C33 0.028(2) 0.024(2) 0.0230(19) -0.0003(15) 0.0036(17) 0.0037(17)
C34 0.022(2) 0.033(2) 0.037(2) 0.0002(18) 0.0142(18) -0.0020(17)
C35 0.019(2) 0.034(2) 0.049(3) -0.005(2) 0.003(2) -0.0047(18)
C36 0.026(2) 0.025(2) 0.030(2) -0.0078(16) -0.0003(18) 0.0037(17)

loop_
_atom_type_symbol
_atom_type_description
_atom_type_scat_dispersion_real
_atom_type_scat_dispersion_imag
_atom_type_scat_source
C C 0.0033 0.0016 'International Tables Vol C Tables 4.2.6.8 and 6.1.1.4'
H H 0.0000 0.0000 'International Tables Vol C Tables 4.2.6.8 and 6.1.1.4'
F F 0.0171 0.0103 'International Tables Vol C Tables 4.2.6.8 and 6.1.1.4'
Ir Ir -1.4442 7.9887 'International Tables Vol C Tables 4.2.6.8 and 6.1.1.4'
N N 0.0061 0.0033 'International Tables Vol C Tables 4.2.6.8 and 6.1.1.4'
P P 0.1023 0.0942 'International Tables Vol C Tables 4.2.6.8 and 6.1.1.4'

loop_
_geom_angle_atom_site_label_1
_geom_angle_atom_site_label_2
_geom_angle_atom_site_label_3
_geom_angle
C12 Ir C1 87.97(13)
C12 Ir N2 80.61(13)
C1 Ir N2 95.92(13)
C12 Ir N1 94.98(13)
C1 Ir N1 80.15(13)
N2 Ir N1 174.24(11)
C12 Ir N3 94.31(12)
C1 Ir N3 177.72(12)
N2 Ir N3 84.48(11)
N1 Ir N3 99.62(11)
C12 Ir N4 169.78(12)
C1 Ir N4 102.25(12)
N2 Ir N4 97.93(11)
N1 Ir N4 87.07(11)
N3 Ir N4 75.47(11)
F7 P F3 91.01(18)
F7 P F4 90.33(17)
F3 P F4 178.56(17)
F7 P F6 89.97(15)
F3 P F6 90.13(15)
F4 P F6 90.38(15)
F7 P F8 90.89(17)
F3 P F8 90.75(16)
F4 P F8 88.73(15)
F6 P F8 178.76(17)
F7 P F5 179.80(18)
F3 P F5 88.87(16)
F4 P F5 89.78(16)
F6 P F5 89.86(14)
F8 P F5 89.29(17)
C11 N1 C7 119.7(3)
C11 N1 Ir 124.3(2)
C7 N1 Ir 116.0(2)
C22 N2 C18 119.1(3)
C22 N2 Ir 125.1(2)
C18 N2 Ir 115.7(2)
C23 N3 C27 118.1(3)
C23 N3 Ir 125.3(2)
C27 N3 Ir 116.1(2)
C28 N4 N5 105.2(3)
C28 N4 Ir 114.8(2)
N5 N4 Ir 137.7(2)
C30 N5 N4 110.4(3)
C30 N5 C31 125.4(3)
N4 N5 C31 124.2(3)
C2 C1 C6 117.5(3)
C2 C1 Ir 127.6(3)
C6 C1 Ir 114.9(3)
C3 C2 C1 120.8(4)
C2 C3 C4 120.8(4)
C5 C4 C3 119.3(4)
C4 C5 C6 120.1(4)
C5 C6 C1 121.5(3)
C5 C6 C7 123.7(3)
C1 C6 C7 114.9(3)
N1 C7 C8 119.6(3)
N1 C7 C6 113.9(3)
C8 C7 C6 126.4(3)
C9 C8 C7 120.3(4)
C8 C9 C10 119.6(4)
C11 C10 C9 118.8(4)
N1 C11 C10 122.0(4)
C13 C12 C17 117.4(3)
C13 C12 Ir 128.0(3)
C17 C12 Ir 114.5(2)
C14 C13 C12 121.0(3)
C15 C14 C13 120.9(3)
C16 C15 C14 119.6(3)
C15 C16 C17 119.8(3)
C16 C17 C12 121.2(3)
C16 C17 C18 123.7(3)
C12 C17 C18 115.1(3)
N2 C18 C19 120.1(3)
N2 C18 C17 113.8(3)
C19 C18 C17 126.1(3)
C20 C19 C18 119.8(4)
C21 C20 C19 119.3(3)
C22 C21 C20 119.1(4)
N2 C22 C21 122.6(3)
N3 C23 C24 122.6(3)
C23 C24 C25 119.2(4)
C26 C25 C24 118.9(4)
C27 C26 C25 119.5(4)
N3 C27 C26 121.6(3)
N3 C27 C28 115.1(3)
C26 C27 C28 123.3(3)
N4 C28 C29 110.6(3)
N4 C28 C27 117.6(3)
C29 C28 C27 131.6(3)
C30 C29 C28 105.3(3)
C29 C30 N5 108.5(3)
C36 C31 C32 122.2(4)
C36 C31 N5 118.1(3)
C32 C31 N5 119.6(3)
C33 C32 C31 116.5(3)
F2 C33 C34 117.9(3)
F2 C33 C32 117.6(3)
C34 C33 C32 124.4(4)
C33 C34 C35 115.8(4)
F1 C35 C34 117.8(4)
F1 C35 C36 118.5(4)
C34 C35 C36 123.7(4)
C31 C36 C35 117.4(4)

loop_
_geom_bond_atom_site_label_1
_geom_bond_atom_site_label_2
_geom_bond_distance
Ir C12 1.999(3)
Ir C1 2.011(3)
Ir N2 2.040(3)
Ir N1 2.041(3)
Ir N3 2.173(3)
Ir N4 2.185(3)
P F7 1.578(3)
P F3 1.589(3)
P F4 1.592(3)
P F6 1.596(2)
P F8 1.596(3)
P F5 1.602(3)
F1 C35 1.366(5)
F2 C33 1.352(4)
N1 C11 1.349(4)
N1 C7 1.368(4)
N2 C22 1.349(4)
N2 C18 1.370(4)
N3 C23 1.348(4)
N3 C27 1.362(4)
N4 C28 1.345(4)
N4 N5 1.355(4)
N5 C30 1.353(5)
N5 C31 1.427(5)
C1 C2 1.402(5)
C1 C6 1.406(5)
C2 C3 1.391(5)
C3 C4 1.395(6)
C4 C5 1.382(6)
C5 C6 1.397(5)
C6 C7 1.460(5)
C7 C8 1.391(5)
C8 C9 1.375(6)
C9 C10 1.381(5)
C10 C11 1.377(5)
C12 C13 1.394(5)
C12 C17 1.417(5)
C13 C14 1.389(5)
C14 C15 1.388(5)
C15 C16 1.381(5)
C16 C17 1.400(5)
C17 C18 1.458(5)
C18 C19 1.393(5)
C19 C20 1.385(5)
C20 C21 1.382(5)
C21 C22 1.370(5)
C23 C24 1.371(5)
C24 C25 1.383(6)
C25 C26 1.383(6)
C26 C27 1.379(5)
C27 C28 1.456(5)
C28 C29 1.394(5)
C29 C30 1.348(6)
C31 C36 1.368(5)
C31 C32 1.389(5)
C32 C33 1.376(5)
C33 C34 1.369(5)
C34 C35 1.372(6)
C35 C36 1.380(6)
